data_7032181
loop_
_publ_author_name
'Sarkar, Sumanta'
'Gutmann, Matthias J.'
'Peter, Sebastian C.'

_publ_section_title
;
 The crystal structure and magnetic properties of a Zintl phase EuIrIn4:
 the first member of the Eu-Ir-In family.
;
_journal_issue 42
_journal_name_full 'Dalton transactions (Cambridge, England : 2003)'
_journal_page_first 15879
_journal_page_last 15886
_journal_paper_doi 10.1039/c4dt01620c
_journal_volume 43
_journal_year 2014
_chemical_formula_sum 'Eu In4 Ir'
_chemical_formula_weight 803.44
_chemical_name_common EuIrIn4
_chemical_name_systematic
;
 ?
;
_space_group_IT_number 63
_symmetry_cell_setting orthorhombic
_symmetry_space_group_name_Hall '-C 2c 2'
_symmetry_space_group_name_H-M 'C m c m'
_atom_sites_solution_primary direct
_atom_sites_solution_secondary difmap
_audit_creation_method SHELXL-97
_cell_angle_alpha 90.00
_cell_angle_beta 90.00
_cell_angle_gamma 90.00
_cell_formula_units_Z 4
_cell_length_a 4.5619(8)
_cell_length_b 17.059(2)
_cell_length_c 7.3056(12)
_cell_measurement_reflns_used 1276
_cell_measurement_temperature 293(2)
_cell_measurement_theta_max 24.0
_cell_measurement_theta_min 2.4
_cell_volume 568.53(15)
_computing_cell_refinement 'SMART APEX II'
_computing_data_collection 'SMART APEX II (Bruker,2010)'
_computing_data_reduction 'SAINT (Bruker,2000)'
_computing_molecular_graphics 'Ortep-3v2 for windows (Farrugia, 1997)'
_computing_publication_material 'PLATON (Spek, 2008)'
_computing_structure_refinement 'SHELXL-97 (Sheldrick, 2008)'
_computing_structure_solution 'SHELXS-97 (Sheldrick, 2008)'
_diffrn_ambient_temperature 293(2)
_diffrn_measured_fraction_theta_full 1.000
_diffrn_measured_fraction_theta_max 1.000
_diffrn_measurement_device_type 'CCD area detector'
_diffrn_measurement_method 'phi and omega scans'
_diffrn_radiation_monochromator graphite
_diffrn_radiation_source 'fine-focus sealed tube'
_diffrn_radiation_type MoK\a
_diffrn_radiation_wavelength 0.71073
_diffrn_reflns_av_R_equivalents 0.0539
_diffrn_reflns_av_sigmaI/netI 0.0422
_diffrn_reflns_limit_h_max 5
_diffrn_reflns_limit_h_min -2
_diffrn_reflns_limit_k_max 19
_diffrn_reflns_limit_k_min -19
_diffrn_reflns_limit_l_max 8
_diffrn_reflns_limit_l_min -7
_diffrn_reflns_number 1276
_diffrn_reflns_theta_full 23.97
_diffrn_reflns_theta_max 23.97
_diffrn_reflns_theta_min 2.39
_exptl_absorpt_coefficient_mu 49.967
_exptl_absorpt_correction_T_max 0.000
_exptl_absorpt_correction_T_min 0.000
_exptl_absorpt_correction_type empirical
_exptl_crystal_colour metallic
_exptl_crystal_density_diffrn 9.387
_exptl_crystal_density_method 'not measured'
_exptl_crystal_description rod
_exptl_crystal_F_000 1344
_exptl_crystal_size_max 0.2
_exptl_crystal_size_mid 0.1
_exptl_crystal_size_min 0.07
_refine_diff_density_max 5.741
_refine_diff_density_min -2.597
_refine_diff_density_rms 0.810
_refine_ls_extinction_coef 0.0014(3)
_refine_ls_extinction_expression Fc^*^=kFc[1+0.001xFc^2^\l^3^/sin(2\q)]^-1/4^
_refine_ls_extinction_method SHELXL
_refine_ls_goodness_of_fit_ref 1.164
_refine_ls_matrix_type full
_refine_ls_number_parameters 24
_refine_ls_number_reflns 279
_refine_ls_number_restraints 0
_refine_ls_restrained_S_all 1.164
_refine_ls_R_factor_all 0.0453
_refine_ls_R_factor_gt 0.0453
_refine_ls_shift/su_max 0.000
_refine_ls_shift/su_mean 0.000
_refine_ls_structure_factor_coef Fsqd
_refine_ls_weighting_details 'calc w=1/[\s^2^(Fo^2^)+(0.0816P)^2^+34.8110P] where P=(Fo^2^+2Fc^2^)/3'
_refine_ls_weighting_scheme calc
_refine_ls_wR_factor_gt 0.1193
_refine_ls_wR_factor_ref 0.1194
_reflns_number_gt 278
_reflns_number_total 279
_reflns_threshold_expression >2\s(I)
_cod_data_source_file c4dt01620c2.cif
_cod_data_source_block EuIrIn4
_cod_depositor_comments
;
The following automatic conversions were performed:

'_symmetry_cell_setting' value 'Orthorhombic' changed to
'orthorhombic' according to
/usr/data/users/saulius/crontab/automatic-downloads/rss-feeds/RSC/lib/dictionaries/cif_core.dic
dictionary named 'cif_core.dic' version 2.4.2 from 2011-04-26.

Automatic conversion script
Id: cif_fix_values 2281 2013-09-26 08:29:07Z andrius 

 Adding full bibliography for 7032181.cif.
;
_cod_original_cell_volume 568.54(16)
_cod_original_sg_symbol_H-M Cmcm
_cod_database_code 7032181

loop_
_symmetry_equiv_pos_as_xyz
'x, y, z'
'-x, -y, z+1/2'
'-x, y, -z+1/2'
'x, -y, -z'
'x+1/2, y+1/2, z'
'-x+1/2, -y+1/2, z+1/2'
'-x+1/2, y+1/2, -z+1/2'
'x+1/2, -y+1/2, -z'
'-x, -y, -z'
'x, y, -z-1/2'
'x, -y, z-1/2'
'-x, y, z'
'-x+1/2, -y+1/2, -z'
'x+1/2, y+1/2, -z-1/2'
'x+1/2, -y+1/2, z-1/2'
'-x+1/2, y+1/2, z'

loop_
_atom_site_label
_atom_site_type_symbol
_atom_site_fract_x
_atom_site_fract_y
_atom_site_fract_z
_atom_site_U_iso_or_equiv
_atom_site_adp_type
_atom_site_occupancy
_atom_site_symmetry_multiplicity
_atom_site_calc_flag
_atom_site_refinement_flags
Eu1 Eu 0.0000 0.37480(10) 0.2500 0.0130(7) Uani 1 4 d S
Ir1 Ir 0.0000 0.71906(7) 0.2500 0.0119(6) Uani 1 4 d S
In1 In 0.0000 0.18587(9) 0.0448(2) 0.0112(7) Uani 1 2 d S
In2 In 0.0000 0.56541(14) 0.2500 0.0159(8) Uani 1 4 d S
In3 In 0.0000 0.0000 0.0000 0.0177(8) Uani 1 4 d S

loop_
_atom_site_aniso_label
_atom_site_aniso_U_11
_atom_site_aniso_U_22
_atom_site_aniso_U_33
_atom_site_aniso_U_23
_atom_site_aniso_U_13
_atom_site_aniso_U_12
Eu1 0.0245(11) 0.0072(10) 0.0074(11) 0.000 0.000 0.000
Ir1 0.0241(9) 0.0077(9) 0.0039(9) 0.000 0.000 0.000
In1 0.0227(10) 0.0102(10) 0.0009(11) 0.0003(6) 0.000 0.000
In2 0.0290(15) 0.0052(13) 0.0134(14) 0.000 0.000 0.000
In3 0.0300(14) 0.0091(13) 0.0141(13) -0.0023(10) 0.000 0.000

loop_
_atom_type_symbol
_atom_type_description
_atom_type_scat_dispersion_real
_atom_type_scat_dispersion_imag
_atom_type_scat_source
In In -0.7276 1.3100 'International Tables Vol C Tables 4.2.6.8 and 6.1.1.4'
Eu Eu -0.1578 3.6682 'International Tables Vol C Tables 4.2.6.8 and 6.1.1.4'
Ir Ir -1.4442 7.9887 'International Tables Vol C Tables 4.2.6.8 and 6.1.1.4'

loop_
_geom_angle_atom_site_label_1
_geom_angle_atom_site_label_2
_geom_angle_atom_site_label_3
_geom_angle
_geom_angle_site_symmetry_1
_geom_angle_site_symmetry_3
In2 Eu1 In1 108.26(4) . 13_455
In2 Eu1 In1 108.26(4) . 6
In1 Eu1 In1 143.48(7) 13_455 6
In2 Eu1 In1 108.26(4) . 6_455
In1 Eu1 In1 81.38(5) 13_455 6_455
In1 Eu1 In1 87.34(4) 6 6_455
In2 Eu1 In1 108.26(4) . 13
In1 Eu1 In1 87.34(4) 13_455 13
In1 Eu1 In1 81.38(5) 6 13
In1 Eu1 In1 143.48(7) 6_455 13
In2 Eu1 Ir1 139.35(2) . 5_445
In1 Eu1 Ir1 46.57(3) 13_455 5_445
In1 Eu1 Ir1 102.24(4) 6 5_445
In1 Eu1 Ir1 46.57(3) 6_455 5_445
In1 Eu1 Ir1 102.24(4) 13 5_445
In2 Eu1 Ir1 139.35(2) . 5_545
In1 Eu1 Ir1 102.24(4) 13_455 5_545
In1 Eu1 Ir1 46.57(3) 6 5_545
In1 Eu1 Ir1 102.24(4) 6_455 5_545
In1 Eu1 Ir1 46.57(3) 13 5_545
Ir1 Eu1 Ir1 81.30(4) 5_445 5_545
In2 Eu1 In1 155.06(3) . .
In1 Eu1 In1 56.01(4) 13_455 .
In1 Eu1 In1 89.48(4) 6 .
In1 Eu1 In1 89.48(4) 6_455 .
In1 Eu1 In1 56.01(4) 13 .
Ir1 Eu1 In1 46.53(2) 5_445 .
Ir1 Eu1 In1 46.53(2) 5_545 .
In2 Eu1 In1 155.06(3) . 10_556
In1 Eu1 In1 89.48(4) 13_455 10_556
In1 Eu1 In1 56.01(4) 6 10_556
In1 Eu1 In1 56.01(4) 6_455 10_556
In1 Eu1 In1 89.48(4) 13 10_556
Ir1 Eu1 In1 46.53(2) 5_445 10_556
Ir1 Eu1 In1 46.53(2) 5_545 10_556
In1 Eu1 In1 49.89(5) . 10_556
In2 Eu1 In3 53.84(2) . 6
In1 Eu1 In3 161.62(5) 13_455 6
In1 Eu1 In3 54.60(3) 6 6
In1 Eu1 In3 106.92(3) 6_455 6
In1 Eu1 In3 94.52(2) 13 6
Ir1 Eu1 In3 149.120(17) 5_445 6
Ir1 Eu1 In3 92.132(16) 5_545 6
In1 Eu1 In3 138.41(2) . 6
In1 Eu1 In3 108.80(2) 10_556 6
In2 Eu1 In3 53.84(2) . 5
In1 Eu1 In3 106.92(3) 13_455 5
In1 Eu1 In3 94.52(2) 6 5
In1 Eu1 In3 161.62(5) 6_455 5
In1 Eu1 In3 54.60(3) 13 5
Ir1 Eu1 In3 149.120(17) 5_445 5
Ir1 Eu1 In3 92.132(16) 5_545 5
In1 Eu1 In3 108.80(2) . 5
In1 Eu1 In3 138.41(2) 10_556 5
In3 Eu1 In3 60.61(2) 6 5
In2 Eu1 In3 53.84(2) . 5_455
In1 Eu1 In3 54.60(3) 13_455 5_455
In1 Eu1 In3 161.62(5) 6 5_455
In1 Eu1 In3 94.52(2) 6_455 5_455
In1 Eu1 In3 106.92(3) 13 5_455
Ir1 Eu1 In3 92.132(16) 5_445 5_455
Ir1 Eu1 In3 149.120(17) 5_545 5_455
In1 Eu1 In3 108.80(2) . 5_455
In1 Eu1 In3 138.41(2) 10_556 5_455
In3 Eu1 In3 107.67(4) 6 5_455
In3 Eu1 In3 78.13(3) 5 5_455
In2 Ir1 In1 126.98(4) . 2_565
In2 Ir1 In1 126.98(4) . 9_565
In1 Ir1 In1 106.04(8) 2_565 9_565
In2 Ir1 In1 78.28(4) . 5_455
In1 Ir1 In1 123.49(3) 2_565 5_455
In1 Ir1 In1 72.10(4) 9_565 5_455
In2 Ir1 In1 78.28(4) . 14_556
In1 Ir1 In1 72.10(4) 2_565 14_556
In1 Ir1 In1 123.49(3) 9_565 14_556
In1 Ir1 In1 156.56(8) 5_455 14_556
In2 Ir1 In1 78.28(4) . 5
In1 Ir1 In1 123.49(3) 2_565 5
In1 Ir1 In1 72.10(4) 9_565 5
In1 Ir1 In1 109.83(6) 5_455 5
In1 Ir1 In1 65.06(6) 14_556 5
In2 Ir1 In1 78.28(4) . 14_456
In1 Ir1 In1 72.10(4) 2_565 14_456
In1 Ir1 In1 123.49(3) 9_565 14_456
In1 Ir1 In1 65.06(6) 5_455 14_456
In1 Ir1 In1 109.83(6) 14_556 14_456
In1 Ir1 In1 156.56(8) 5 14_456
In2 Ir1 Eu1 139.35(2) . 5
In1 Ir1 Eu1 62.85(3) 2_565 5
In1 Ir1 Eu1 62.85(3) 9_565 5
In1 Ir1 Eu1 133.40(4) 5_455 5
In1 Ir1 Eu1 67.73(4) 14_556 5
In1 Ir1 Eu1 67.73(4) 5 5
In1 Ir1 Eu1 133.40(4) 14_456 5
In2 Ir1 Eu1 139.35(2) . 5_455
In1 Ir1 Eu1 62.85(3) 2_565 5_455
In1 Ir1 Eu1 62.85(3) 9_565 5_455
In1 Ir1 Eu1 67.73(4) 5_455 5_455
In1 Ir1 Eu1 133.40(4) 14_556 5_455
In1 Ir1 Eu1 133.40(4) 5 5_455
In1 Ir1 Eu1 67.73(4) 14_456 5_455
Eu1 Ir1 Eu1 81.30(4) 5 5_455
Ir1 In1 Ir1 107.90(4) 9_565 5_545
Ir1 In1 Ir1 107.90(4) 9_565 5_445
Ir1 In1 Ir1 109.83(6) 5_545 5_445
Ir1 In1 In1 143.02(4) 9_565 10_556
Ir1 In1 In1 57.47(3) 5_545 10_556
Ir1 In1 In1 57.47(3) 5_445 10_556
Ir1 In1 In3 121.08(6) 9_565 .
Ir1 In1 In3 104.91(4) 5_545 .
Ir1 In1 In3 104.91(4) 5_445 .
In1 In1 In3 95.90(3) 10_556 .
Ir1 In1 In1 55.26(5) 9_565 13
Ir1 In1 In1 52.64(3) 5_545 13
Ir1 In1 In1 123.35(9) 5_445 13
In1 In1 In1 101.71(6) 10_556 13
In3 In1 In1 130.80(5) . 13
Ir1 In1 In1 55.26(5) 9_565 13_455
Ir1 In1 In1 123.35(9) 5_545 13_455
Ir1 In1 In1 52.64(3) 5_445 13_455
In1 In1 In1 101.71(6) 10_556 13_455
In3 In1 In1 130.80(5) . 13_455
In1 In1 In1 89.93(8) 13 13_455
Ir1 In1 Eu1 70.59(4) 9_565 13_455
Ir1 In1 Eu1 168.30(5) 5_545 13_455
Ir1 In1 Eu1 81.33(2) 5_445 13_455
In1 In1 Eu1 130.69(2) 10_556 13_455
In3 In1 Eu1 67.75(4) . 13_455
In1 In1 Eu1 124.61(8) 13 13_455
In1 In1 Eu1 65.93(5) 13_455 13_455
Ir1 In1 Eu1 70.59(4) 9_565 13
Ir1 In1 Eu1 81.33(2) 5_545 13
Ir1 In1 Eu1 168.30(5) 5_445 13
In1 In1 Eu1 130.69(2) 10_556 13
In3 In1 Eu1 67.75(4) . 13
In1 In1 Eu1 65.93(5) 13 13
In1 In1 Eu1 124.61(8) 13_455 13
Eu1 In1 Eu1 87.34(4) 13_455 13
Ir1 In1 Eu1 77.97(4) 9_565 .
Ir1 In1 Eu1 65.74(4) 5_545 .
Ir1 In1 Eu1 65.74(4) 5_445 .
In1 In1 Eu1 65.06(3) 10_556 .
In3 In1 Eu1 160.95(5) . .
In1 In1 Eu1 58.06(5) 13 .
In1 In1 Eu1 58.06(5) 13_455 .
Eu1 In1 Eu1 123.99(4) 13_455 .
Eu1 In1 Eu1 123.99(4) 13 .
Ir1 In2 In3 110.90(4) . 5_455
Ir1 In2 In3 110.90(4) . 6
In3 In2 In3 138.20(8) 5_455 6
Ir1 In2 In3 110.90(4) . 6_455
In3 In2 In3 71.45(3) 5_455 6_455
In3 In2 In3 93.64(4) 6 6_455
Ir1 In2 In3 110.90(4) . 5
In3 In2 In3 93.64(4) 5_455 5
In3 In2 In3 71.45(3) 6 5
In3 In2 In3 138.20(8) 6_455 5
Ir1 In2 Eu1 180.0 . .
In3 In2 Eu1 69.10(4) 5_455 .
In3 In2 Eu1 69.10(4) 6 .
In3 In2 Eu1 69.10(4) 6_455 .
In3 In2 Eu1 69.10(4) 5 .
Ir1 In2 Eu1 74.40(4) . 9_566
In3 In2 Eu1 131.174(11) 5_455 9_566
In3 In2 Eu1 62.196(15) 6 9_566
In3 In2 Eu1 62.196(15) 6_455 9_566
In3 In2 Eu1 131.174(11) 5 9_566
Eu1 In2 Eu1 105.60(4) . 9_566
Ir1 In2 Eu1 74.40(4) . 9_565
In3 In2 Eu1 62.196(15) 5_455 9_565
In3 In2 Eu1 131.174(11) 6 9_565
In3 In2 Eu1 131.174(11) 6_455 9_565
In3 In2 Eu1 62.196(15) 5 9_565
Eu1 In2 Eu1 105.60(4) . 9_565
Eu1 In2 Eu1 148.79(8) 9_566 9_565
In2 In3 In2 180.00(8) 13_455 5_545
In2 In3 In2 93.64(4) 13_455 13
In2 In3 In2 86.36(4) 5_545 13
In2 In3 In2 86.36(4) 13_455 5_445
In2 In3 In2 93.64(4) 5_545 5_445
In2 In3 In2 180.0 13 5_445
In2 In3 In1 65.49(4) 13_455 9
In2 In3 In1 114.51(4) 5_545 9
In2 In3 In1 65.49(4) 13 9
In2 In3 In1 114.51(4) 5_445 9
In2 In3 In1 114.51(4) 13_455 .
In2 In3 In1 65.49(4) 5_545 .
In2 In3 In1 114.51(4) 13 .
In2 In3 In1 65.49(4) 5_445 .
In1 In3 In1 180.000(6) 9 .
In2 In3 Eu1 112.05(2) 13_455 13
In2 In3 Eu1 67.95(2) 5_545 13
In2 In3 Eu1 57.06(5) 13 13
In2 In3 Eu1 122.94(5) 5_445 13
In1 In3 Eu1 122.35(3) 9 13
In1 In3 Eu1 57.65(3) . 13
In2 In3 Eu1 57.06(5) 13_455 13_455
In2 In3 Eu1 122.94(5) 5_545 13_455
In2 In3 Eu1 112.05(2) 13 13_455
In2 In3 Eu1 67.95(2) 5_445 13_455
In1 In3 Eu1 122.35(3) 9 13_455
In1 In3 Eu1 57.65(3) . 13_455
Eu1 In3 Eu1 78.13(3) 13 13_455
In2 In3 Eu1 67.95(2) 13_455 5_445
In2 In3 Eu1 112.05(2) 5_545 5_445
In2 In3 Eu1 122.94(5) 13 5_445
In2 In3 Eu1 57.06(5) 5_445 5_445
In1 In3 Eu1 57.65(3) 9 5_445
In1 In3 Eu1 122.35(3) . 5_445
Eu1 In3 Eu1 180.00(4) 13 5_445
Eu1 In3 Eu1 101.87(3) 13_455 5_445
In2 In3 Eu1 122.94(5) 13_455 5_545
In2 In3 Eu1 57.06(5) 5_545 5_545
In2 In3 Eu1 67.95(2) 13 5_545
In2 In3 Eu1 112.05(2) 5_445 5_545
In1 In3 Eu1 57.65(3) 9 5_545
In1 In3 Eu1 122.35(3) . 5_545
Eu1 In3 Eu1 101.87(3) 13 5_545
Eu1 In3 Eu1 180.00(4) 13_455 5_545
Eu1 In3 Eu1 78.13(3) 5_445 5_545

loop_
_geom_bond_atom_site_label_1
_geom_bond_atom_site_label_2
_geom_bond_distance
_geom_bond_site_symmetry_2
Eu1 In2 3.252(3) .
Eu1 In1 3.3035(13) 13_455
Eu1 In1 3.3035(13) 6
Eu1 In1 3.3035(13) 6_455
Eu1 In1 3.3035(13) 13
Eu1 Ir1 3.5015(15) 5_445
Eu1 Ir1 3.5015(15) 5_545
Eu1 In1 3.554(2) .
Eu1 In1 3.554(2) 10_556
Eu1 In3 3.6194(10) 6
Eu1 In3 3.6194(10) 5
Eu1 In3 3.6194(10) 5_455
Ir1 In2 2.621(3) .
Ir1 In1 2.6961(17) 2_565
Ir1 In1 2.6961(17) 9_565
Ir1 In1 2.7875(11) 5_455
Ir1 In1 2.7875(11) 14_556
Ir1 In1 2.7875(11) 5
Ir1 In1 2.7875(11) 14_456
Ir1 Eu1 3.5015(15) 5
Ir1 Eu1 3.5015(15) 5_455
In1 Ir1 2.6961(17) 9_565
In1 Ir1 2.7875(10) 5_545
In1 Ir1 2.7875(10) 5_445
In1 In1 2.998(3) 10_556
In1 In3 3.1877(17) .
In1 In1 3.228(2) 13
In1 In1 3.228(2) 13_455
In1 Eu1 3.3035(13) 13_455
In1 Eu1 3.3035(13) 13
In2 In3 3.1279(9) 5_455
In2 In3 3.1279(9) 6
In2 In3 3.1279(9) 6_455
In2 In3 3.1279(9) 5
In2 Eu1 3.7926(10) 9_566
In2 Eu1 3.7926(10) 9_565
In3 In2 3.1279(9) 13_455
In3 In2 3.1279(9) 5_545
In3 In2 3.1279(9) 13
In3 In2 3.1279(9) 5_445
In3 In1 3.1877(17) 9
In3 Eu1 3.6194(10) 13
In3 Eu1 3.6194(10) 13_455
In3 Eu1 3.6194(10) 5_445
In3 Eu1 3.6194(10) 5_545
